data_9014290
loop_
_publ_author_name
'Ross, M.'
'Evans, H. T.'

_publ_section_title
;
 Studies of the torbernite minerals (I): The crystal structure of abernathyite
 and the structurally related compounds NH4(UO2AsO4).3H2O and K(H3O)(UO2AsO4)2.6H2O
 Sample : Abernathyite - NH4
;
_journal_name_full 'American Mineralogist'
_journal_page_first 1578
_journal_page_last 1602
_journal_volume 49
_journal_year 1964
_chemical_compound_source Synthetic
_chemical_formula_sum 'As H10 N O9 U'
_chemical_name_mineral Abernathyite
_space_group_IT_number 130
_symmetry_space_group_name_Hall '-P 4a 2ac'
_symmetry_space_group_name_H-M 'P 4/n c c :2'
_cell_angle_alpha 90
_cell_angle_beta 90
_cell_angle_gamma 90
_cell_formula_units_Z 4
_cell_length_a 7.189
_cell_length_b 7.189
_cell_length_c 18.191
_cell_volume 940.142
_database_code_amcsd 0000131
_exptl_crystal_density_diffrn 3.399
_cod_original_sg_symbol_H-M 'P 4/n c c'
_cod_original_formula_sum 'N H10 U As O9'
_cod_database_code 9014290

loop_
_space_group_symop_operation_xyz
x,y,z
1/2-y,1/2-x,1/2+z
1/2+y,1/2+x,1/2-z
1/2+y,-x,-z
1/2-y,x,z
x,1/2-y,1/2+z
-x,1/2+y,1/2-z
1/2+x,1/2+y,-z
1/2-x,1/2-y,z
y,x,1/2+z
-y,-x,1/2-z
-y,1/2+x,-z
y,1/2-x,z
1/2-x,y,1/2+z
1/2+x,-y,1/2-z
-x,-y,-z

loop_
_atom_site_label
_atom_site_fract_x
_atom_site_fract_y
_atom_site_fract_z
_atom_site_occupancy
_atom_site_U_iso_or_equiv
_atom_site_type_symbol
_atom_site_attached_hydrogens
N 0.15800 0.99300 0.31700 0.25000 0.04179 N 4
U 0.25000 0.25000 0.05120 1.00000 0.03217 U 0
As 0.75000 0.25000 0.00000 1.00000 0.02128 As 0
Oa 0.25000 0.25000 0.15100 1.00000 ? O 0
Ob 0.25000 0.25000 0.95600 1.00000 0.03800 O 0
Oc 0.69600 0.07600 0.44700 1.00000 ? O 0
Watd 0.15800 0.99300 0.31700 0.75000 0.04179 O 2

loop_
_cod_changelog_entry_id
_cod_changelog_entry_author
_cod_changelog_entry_date
_cod_changelog_entry_text
1
;cod-tools version 3.8.0
Id: cif_guess_AMCSD_atom_types 9562 2023-05-06 06:02:25Z saulius
;
2023-05-14T12:29:59+03:00
;Derived atom types and hydrogen counts
from atom names that follow the AMCSD naming convention
(Wat == water, O-H == hydroxyl).
;
2 'Saulius Gra\<zulis' 2023-05-14T12:32:37+03:00 'Updating atom types and hydrogen counts.'
3 'Saulius Gra\<zulis' 2023-05-14T12:57:47+03:00
;Removing the 'H4' atom since it had fake
coordinates; replacing it with the attached hydrogen count
on the 'N' atom
;

loop_
_cod_related_entry_id
_cod_related_entry_database
_cod_related_entry_code
1 AMCSD 0000131
2 Wikidata Q319661
3 Wikipedia Abernathyite
